data_4507834
loop_
_publ_author_name
'Chen, Wen-jian'
'Long, La-Sheng'
'Huang, Rong-Bin'
'Zheng, Lan-Sun'

_publ_section_title
;
 A Dihalide--Decahydrate Cluster of [X2(H2O)10]2--in a Supramolecular
 Architecture of
 {[Na2(H2O)6(H2O@TMEQ[6])]&#x00B7;2(C6H5NO3)}X2(H2O)10(TMEQ[6] =
 \a,\a&#x2032;,\d,\d&#x2032;-Tetramethylcucurbit[6]uril; X = Cl, Br)
;
_journal_issue 6
_journal_name_full 'Crystal Growth &amp; Design'
_journal_page_first 2507
_journal_paper_doi 10.1021/cg400227k
_journal_volume 13
_journal_year 2013
_chemical_formula_sum 'C88 H108 F2 N32 Na2 O48'
_chemical_formula_weight 2466.04
_chemical_name_systematic
;
 ?
;
_space_group_IT_number 2
_symmetry_cell_setting triclinic
_symmetry_space_group_name_Hall '-P 1'
_symmetry_space_group_name_H-M 'P -1'
_atom_sites_solution_hydrogens geom
_atom_sites_solution_primary direct
_atom_sites_solution_secondary difmap
_audit_creation_method SHELXL-97
_cell_angle_alpha 116.83(3)
_cell_angle_beta 105.51(3)
_cell_angle_gamma 91.18(3)
_cell_formula_units_Z 1
_cell_length_a 11.538(2)
_cell_length_b 15.625(3)
_cell_length_c 16.875(3)
_cell_measurement_reflns_used 150
_cell_measurement_temperature 173(2)
_cell_measurement_theta_max 15
_cell_measurement_theta_min 7.5
_cell_volume 2580.3(13)
_computing_cell_refinement 'Bruker SMART'
_computing_data_collection 'Bruker SMART'
_computing_data_reduction 'Bruker SAINT'
_computing_molecular_graphics 'Bruker SHELXTL'
_computing_publication_material 'Bruker SHELXTL'
_computing_structure_refinement 'SHELXL-97 (Sheldrick, 1997)'
_computing_structure_solution 'SHELXS-97 (Sheldrick, 1990)'
_diffrn_ambient_temperature 173(2)
_diffrn_measured_fraction_theta_full 0.982
_diffrn_measured_fraction_theta_max 0.982
_diffrn_measurement_device_type 'CCD area detector'
_diffrn_measurement_method 'phi and omega scans'
_diffrn_radiation_monochromator graphite
_diffrn_radiation_source 'fine-focus sealed tube'
_diffrn_radiation_type MoK\a
_diffrn_radiation_wavelength 0.71073
_diffrn_reflns_av_R_equivalents 0.0141
_diffrn_reflns_av_sigmaI/netI 0.0258
_diffrn_reflns_limit_h_max 13
_diffrn_reflns_limit_h_min -13
_diffrn_reflns_limit_k_max 18
_diffrn_reflns_limit_k_min -15
_diffrn_reflns_limit_l_max 20
_diffrn_reflns_limit_l_min -20
_diffrn_reflns_number 15657
_diffrn_reflns_theta_full 25.00
_diffrn_reflns_theta_max 25.00
_diffrn_reflns_theta_min 1.42
_diffrn_standards_decay_% NONE
_exptl_absorpt_coefficient_mu 0.140
_exptl_absorpt_correction_T_max 0.956
_exptl_absorpt_correction_T_min 0.943
_exptl_absorpt_correction_type multi-scan
_exptl_absorpt_process_details '(DENZO-SMN; Otwinowski & Minor, 1997)'
_exptl_crystal_colour yellow
_exptl_crystal_density_diffrn 1.587
_exptl_crystal_density_method 'not measured'
_exptl_crystal_description block
_exptl_crystal_F_000 1284
_exptl_crystal_size_max 0.42
_exptl_crystal_size_mid 0.36
_exptl_crystal_size_min 0.32
_refine_diff_density_max 0.498
_refine_diff_density_min -0.825
_refine_diff_density_rms 0.072
_refine_ls_extinction_method none
_refine_ls_goodness_of_fit_ref 1.040
_refine_ls_hydrogen_treatment constr
_refine_ls_matrix_type full
_refine_ls_number_parameters 785
_refine_ls_number_reflns 8932
_refine_ls_number_restraints 16
_refine_ls_restrained_S_all 1.071
_refine_ls_R_factor_all 0.0644
_refine_ls_R_factor_gt 0.0569
_refine_ls_shift/su_max 0.000
_refine_ls_shift/su_mean 0.000
_refine_ls_structure_factor_coef Fsqd
_refine_ls_weighting_details 'calc w=1/[\s^2^(Fo^2^)+(0.1102P)^2^+1.8768P] where P=(Fo^2^+2Fc^2^)/3'
_refine_ls_weighting_scheme calc
_refine_ls_wR_factor_gt 0.1690
_refine_ls_wR_factor_ref 0.1750
_reflns_number_gt 7633
_reflns_number_total 8932
_reflns_threshold_expression >2sigma(I)
_cod_data_source_file cg400227k_si_006.cif
_cod_data_source_block a
_cod_depositor_comments
;
The following automatic conversions were performed:

'_refine_ls_hydrogen_treatment' value 'CONSTR' changed to 'constr'
according to /home/saulius/struct/CIF-dictionaries/cif_core.dic
dictionary named 'cif_core.dic' version 2.3.1 from 2005-06-27.

Automatic conversion script
Id: cif_fix_values 1891 2012-01-12 08:04:46Z andrius 
;
_cod_original_sg_symbol_H-M P-1
_cod_database_code 4507834

loop_
_symmetry_equiv_pos_as_xyz
'x, y, z'
'-x, -y, -z'

loop_
_atom_site_label
_atom_site_type_symbol
_atom_site_fract_x
_atom_site_fract_y
_atom_site_fract_z
_atom_site_U_iso_or_equiv
_atom_site_adp_type
_atom_site_occupancy
_atom_site_symmetry_multiplicity
_atom_site_calc_flag
_atom_site_refinement_flags
_atom_site_disorder_assembly
_atom_site_disorder_group
F1 F 0.4891(5) 0.0636(3) 0.0818(3) 0.0642(18) Uani 0.506(7) 1 d P A 1
F1' F 0.6007(5) 0.0877(3) 0.1117(3) 0.0637(18) Uani 0.494(7) 1 d PD A 2
O10 O 0.92679(18) 0.87408(14) 0.01404(12) 0.0365(5) Uani 1 1 d . . .
H10 H 0.9633 0.8829 -0.0179 0.055 Uiso 1 1 calc R . .
O7 O 0.93374(18) 0.15475(14) 0.08559(13) 0.0375(5) Uani 1 1 d . . .
H7 H 0.8707 0.1216 0.0754 0.056 Uiso 1 1 d R . .
O14 O 0.9614(3) 0.1796(5) 0.5699(3) 0.152(2) Uani 1 1 d . . .
Na1 Na 0.43827(9) 0.34029(8) 0.14637(7) 0.0332(3) Uani 1 1 d . . .
O2 O 0.57395(16) 0.48406(12) 0.26393(12) 0.0273(4) Uani 1 1 d . . .
O5 O 0.62500(17) 0.83695(15) 0.13273(12) 0.0337(4) Uani 1 1 d . . .
O6 O 0.85046(19) 0.70900(14) 0.14361(13) 0.0358(5) Uani 1 1 d . . .
O1 O 0.59011(17) 0.26354(14) 0.07929(12) 0.0335(4) Uani 1 1 d . . .
O3 O 0.35120(16) 0.61420(13) 0.25256(12) 0.0304(4) Uani 1 1 d . . .
O4 O 0.14881(17) 0.51093(13) 0.04484(12) 0.0319(4) Uani 1 1 d . . .
N5 N 0.34098(18) 0.74384(14) 0.22317(13) 0.0235(4) Uani 1 1 d . . .
N8 N 0.78534(19) 0.72780(14) 0.26698(13) 0.0237(4) Uani 1 1 d . . .
N10 N 0.76299(18) 0.51082(14) 0.25027(13) 0.0236(4) Uani 1 1 d . . .
N3 N 0.30074(18) 0.75698(15) 0.02190(14) 0.0241(4) Uani 1 1 d . . .
N9 N 0.67423(18) 0.63750(14) 0.31515(13) 0.0220(4) Uani 1 1 d . . .
N6 N 0.51423(18) 0.73552(14) 0.31416(13) 0.0221(4) Uani 1 1 d . . .
N4 N 0.45243(18) 0.83650(15) 0.17582(13) 0.0237(4) Uani 1 1 d . . .
N12 N 0.77621(18) 0.35652(14) 0.12518(13) 0.0239(4) Uani 1 1 d . . .
N7 N 0.62584(18) 0.82572(15) 0.26368(13) 0.0236(4) Uani 1 1 d . . .
O17 O 0.5978(2) 0.28675(15) 0.26466(13) 0.0427(5) Uani 1 1 d . . .
N11 N 0.87723(19) 0.60308(14) 0.20449(14) 0.0242(4) Uani 1 1 d . . .
N2 N 0.18945(19) 0.66765(15) 0.07133(13) 0.0242(4) Uani 1 1 d . . .
O16 O 0.84901(19) 0.49961(16) 0.69215(14) 0.0420(5) Uani 1 1 d . . .
H16 H 0.8095 0.5174 0.7290 0.063 Uiso 1 1 calc R . .
N1 N 0.12261(18) 0.54963(15) -0.07409(13) 0.0237(4) Uani 1 1 d . . .
C001 C 0.4179(2) 0.83400(16) 0.25185(15) 0.0218(5) Uani 1 1 d . . .
C002 C 0.1533(2) 0.56949(17) 0.01691(16) 0.0230(5) Uani 1 1 d . . .
C003 C 0.8388(2) 0.68210(17) 0.19877(16) 0.0246(5) Uani 1 1 d . . .
C004 C 0.3976(2) 0.68928(17) 0.26086(15) 0.0224(5) Uani 1 1 d . . .
C005 C 0.5940(2) 0.69320(17) 0.36329(15) 0.0220(5) Uani 1 1 d . . .
H00A H 0.6430 0.7450 0.4237 0.026 Uiso 1 1 calc R . .
H00B H 0.5445 0.6514 0.3744 0.026 Uiso 1 1 calc R . .
O18 O 0.4431(2) 0.33639(18) 0.30820(15) 0.0492(6) Uani 1 1 d . . .
C006 C 0.1834(2) 0.71827(17) 0.01782(15) 0.0217(5) Uani 1 1 d . . .
H006 H 0.1306 0.7678 0.0327 0.026 Uiso 1 1 calc R . .
N15 N 0.5512(2) 0.32907(16) 0.32597(16) 0.0348(5) Uani 1 1 d . . .
C007 C 0.6600(2) 0.53828(17) 0.27496(15) 0.0216(5) Uani 1 1 d . . .
C008 C 0.2133(2) 0.71548(18) 0.17083(16) 0.0245(5) Uani 1 1 d . . .
H00C H 0.1764 0.6723 0.1876 0.029 Uiso 1 1 calc R . .
H00D H 0.1745 0.7729 0.1885 0.029 Uiso 1 1 calc R . .
C009 C 0.6787(2) 0.28589(17) 0.06262(16) 0.0242(5) Uani 1 1 d . . .
C010 C 0.5424(2) 0.82762(16) 0.31540(15) 0.0210(5) Uani 1 1 d . . .
C011 C 0.7553(2) 0.82323(17) 0.29241(17) 0.0237(5) Uani 1 1 d . . .
H01A H 0.7953 0.8527 0.2649 0.028 Uiso 1 1 calc R . .
H01B H 0.7876 0.8625 0.3597 0.028 Uiso 1 1 calc R . .
C012 C 0.3734(2) 0.84673(17) 0.09901(16) 0.0255(5) Uani 1 1 d . . .
H01C H 0.3192 0.8917 0.1224 0.031 Uiso 1 1 calc R . .
H01D H 0.4232 0.8751 0.0761 0.031 Uiso 1 1 calc R . .
C013 C 0.8684(2) 0.36420(17) 0.08439(15) 0.0223(5) Uani 1 1 d . . .
H013 H 0.9478 0.3553 0.1166 0.027 Uiso 1 1 calc R . .
C014 C 0.5726(2) 0.83238(17) 0.18457(16) 0.0239(5) Uani 1 1 d . . .
C015 C 0.7908(2) 0.68134(17) 0.32429(15) 0.0218(5) Uani 1 1 d . . .
H015 H 0.8372 0.7249 0.3898 0.026 Uiso 1 1 calc R . .
C016 C 0.3579(3) 0.92032(19) 0.29960(18) 0.0313(6) Uani 1 1 d . . .
H01E H 0.4094 0.9794 0.3181 0.047 Uiso 1 1 calc R . .
H01F H 0.3456 0.9206 0.3538 0.047 Uiso 1 1 calc R . .
H01G H 0.2806 0.9155 0.2571 0.047 Uiso 1 1 calc R . .
C017 C 0.8537(2) 0.59303(17) 0.27974(15) 0.0228(5) Uani 1 1 d . . .
H017 H 0.9292 0.5946 0.3246 0.027 Uiso 1 1 calc R . .
C018 C 0.5877(2) 0.91023(18) 0.41466(17) 0.0289(6) Uani 1 1 d . . .
H01H H 0.5311 0.9097 0.4471 0.043 Uiso 1 1 calc R . .
H01I H 0.5947 0.9710 0.4136 0.043 Uiso 1 1 calc R . .
H01J H 0.6661 0.9023 0.4461 0.043 Uiso 1 1 calc R . .
C019 C 0.7891(2) 0.41356(17) 0.22312(16) 0.0241(5) Uani 1 1 d . . .
H01K H 0.7350 0.3801 0.2391 0.029 Uiso 1 1 calc R . .
H01L H 0.8719 0.4174 0.2592 0.029 Uiso 1 1 calc R . .
C020 C 0.6266(3) 0.37363(19) 0.42218(18) 0.0304(6) Uani 1 1 d . . .
C021 C 0.6470(3) 0.44952(19) 0.58394(18) 0.0318(6) Uani 1 1 d . . .
H021 H 0.6124 0.4723 0.6321 0.038 Uiso 1 1 calc R . .
C022 C 0.5731(3) 0.40753(19) 0.49252(18) 0.0305(6) Uani 1 1 d . . .
H022 H 0.4888 0.4021 0.4784 0.037 Uiso 1 1 calc R . .
C023 C 0.9465(2) 0.54309(18) 0.14787(16) 0.0246(5) Uani 1 1 d . . .
H02A H 1.0158 0.5321 0.1875 0.029 Uiso 1 1 calc R . .
H02B H 0.9777 0.5776 0.1205 0.029 Uiso 1 1 calc R . .
C024 C 0.7516(3) 0.3808(2) 0.4413(2) 0.0379(7) Uani 1 1 d . . .
H024 H 0.7858 0.3573 0.3929 0.046 Uiso 1 1 calc R . .
C025 C 0.7728(3) 0.4580(2) 0.60462(19) 0.0338(6) Uani 1 1 d . . .
C026 C 0.8247(3) 0.4228(2) 0.5324(2) 0.0409(7) Uani 1 1 d . . .
H026 H 0.9089 0.4279 0.5460 0.049 Uiso 1 1 calc R . .
C027 C 0.9854(3) 0.92995(18) 0.10219(17) 0.0308(6) Uani 1 1 d . . .
O9 O 1.2736(2) 1.15245(18) 0.41135(15) 0.0552(6) Uani 1 1 d . . .
N16 N 1.1751(2) 1.10202(19) 0.38788(17) 0.0429(6) Uani 1 1 d . . .
C028 C 1.1571(2) 1.04971(19) 0.22544(19) 0.0326(6) Uani 1 1 d . . .
H028 H 1.2294 1.0910 0.2443 0.039 Uiso 1 1 calc R . .
C029 C 1.1109(3) 1.04382(19) 0.29117(18) 0.0346(6) Uani 1 1 d . . .
C030 C 1.0942(3) 0.99349(19) 0.13204(19) 0.0322(6) Uani 1 1 d . . .
H030 H 1.1244 0.9976 0.0878 0.039 Uiso 1 1 calc R . .
O8 O 1.1312(2) 1.1016(2) 0.44593(15) 0.0706(8) Uani 1 1 d . . .
C031 C 1.0046(3) 0.9816(2) 0.2642(2) 0.0418(7) Uani 1 1 d . . .
H031 H 0.9754 0.9779 0.3091 0.050 Uiso 1 1 calc R . .
C032 C 0.9424(3) 0.9257(2) 0.17151(19) 0.0412(7) Uani 1 1 d . . .
H032 H 0.8707 0.8841 0.1537 0.049 Uiso 1 1 calc R . .
O12 O 1.2757(2) 0.38508(17) 0.49643(14) 0.0483(5) Uani 1 1 d . . .
N13 N 1.1660(3) 0.35731(19) 0.46764(16) 0.0397(6) Uani 1 1 d . . .
O11 O 1.1040(2) 0.3710(2) 0.51964(16) 0.0625(7) Uani 1 1 d . . .
C033 C 1.1115(3) 0.24945(19) 0.21323(18) 0.0326(6) Uani 1 1 d . . .
H033 H 1.1541 0.2455 0.1724 0.039 Uiso 1 1 calc R . .
C034 C 0.9905(2) 0.20509(18) 0.17814(18) 0.0302(6) Uani 1 1 d . . .
C035 C 1.1038(3) 0.3049(2) 0.36724(18) 0.0315(6) Uani 1 1 d . . .
C036 C 0.9266(3) 0.2120(2) 0.2392(2) 0.0356(6) Uani 1 1 d . . .
H036 H 0.8452 0.1831 0.2162 0.043 Uiso 1 1 calc R . .
C037 C 0.9844(3) 0.2619(2) 0.3342(2) 0.0375(7) Uani 1 1 d . . .
H037 H 0.9425 0.2663 0.3756 0.045 Uiso 1 1 calc R . .
C038 C 1.1687(3) 0.2991(2) 0.30784(19) 0.0335(6) Uani 1 1 d . . .
H038 H 1.2500 0.3283 0.3315 0.040 Uiso 1 1 calc R . .
O13 O 0.4899(3) 0.0882(2) 0.2425(2) 0.0797(9) Uani 1 1 d . . .
H13 H 0.5127 0.0606 0.1964 0.120 Uiso 1 1 calc R . .
C039 C 0.5596(4) 0.1568(2) 0.4043(3) 0.0527(9) Uani 1 1 d . . .
H039 H 0.4814 0.1693 0.4053 0.063 Uiso 1 1 calc R . .
C040 C 0.6491(3) 0.1825(2) 0.4854(2) 0.0507(9) Uani 1 1 d . . .
H040 H 0.6330 0.2133 0.5422 0.061 Uiso 1 1 calc R . .
C041 C 0.5834(4) 0.1121(2) 0.3198(2) 0.0533(9) Uani 1 1 d . . .
C042 C 0.7010(4) 0.0924(2) 0.3189(3) 0.0606(11) Uani 1 1 d . . .
H042 H 0.7176 0.0619 0.2624 0.073 Uiso 1 1 calc R . .
C043 C 0.7645(3) 0.1625(2) 0.4831(2) 0.0510(9) Uani 1 1 d . . .
O15 O 0.8333(4) 0.2238(3) 0.6421(2) 0.1114(14) Uani 1 1 d . . .
C044 C 0.7919(4) 0.1180(3) 0.4011(3) 0.0591(10) Uani 1 1 d . . .
H044 H 0.8702 0.1054 0.4010 0.071 Uiso 1 1 calc R . .
N14 N 0.8600(3) 0.1909(3) 0.5719(2) 0.0793(12) Uani 1 1 d . . .
O1W O 0.32891(18) 0.17882(15) 0.03326(13) 0.0370(5) Uani 1 1 d D . .
H3O1 H 0.2537 0.1628 0.0146 0.044 Uiso 0.50 1 d PRD . .
H2O1 H 0.3523 0.1763 -0.0095 0.044 Uiso 0.50 1 d PRD . .
H1O1 H 0.3613 0.1442 0.0539 0.044 Uiso 1 1 d RD . .
O2W O 0.26283(18) 0.42444(13) 0.18009(13) 0.0361(5) Uani 1 1 d . . .
H1O2 H 0.2870 0.4710 0.1717 0.043 Uiso 1 1 d R . .
H2O2 H 0.2100 0.3937 0.1225 0.043 Uiso 1 1 d R . .
O3W O 0.3887(2) 0.3965(2) 0.02920(18) 0.0666(7) Uani 1 1 d . . .
H1O3 H 0.3153 0.3744 -0.0045 0.080 Uiso 1 1 d R . .
H2O3 H 0.4392 0.3826 0.0047 0.080 Uiso 1 1 d R . .
O4W O 0.4673(6) 0.5949(4) 0.0770(4) 0.1481(18) Uani 1 1 d U . .
H1O4 H 0.5451 0.5834 0.0892 0.178 Uiso 1 1 d R . .
H2O4 H 0.4278 0.5551 0.0158 0.178 Uiso 1 1 d R . .
O5W O 0.6990(5) 0.0410(4) 0.0326(4) 0.1477(19) Uani 1 1 d D . .
H1O5 H 0.6387 0.0447 0.0553 0.177 Uiso 1 1 d RD . .
H2O5 H 0.6715 -0.0134 -0.0130 0.177 Uiso 1 1 d RD . .
O6W O 0.09034(17) 0.31460(14) 0.01638(13) 0.0328(4) Uani 1 1 d . . .
H2O6 H 0.0926 0.2555 0.0037 0.039 Uiso 1 1 d R . .
H1O6 H 0.1052 0.3200 -0.0275 0.039 Uiso 1 1 d R . .

loop_
_atom_site_aniso_label
_atom_site_aniso_U_11
_atom_site_aniso_U_22
_atom_site_aniso_U_33
_atom_site_aniso_U_23
_atom_site_aniso_U_13
_atom_site_aniso_U_12
F1 0.070(4) 0.054(3) 0.063(3) 0.024(2) 0.019(2) 0.007(2)
F1' 0.072(4) 0.053(3) 0.059(3) 0.023(2) 0.016(2) 0.005(2)
O10 0.0420(11) 0.0336(10) 0.0221(9) 0.0062(8) 0.0059(8) -0.0065(8)
O7 0.0354(11) 0.0382(11) 0.0288(10) 0.0109(8) 0.0043(8) -0.0007(8)
O14 0.047(2) 0.250(6) 0.088(3) 0.029(3) 0.0113(18) -0.037(3)
Na1 0.0284(5) 0.0367(6) 0.0279(5) 0.0113(4) 0.0068(4) -0.0015(4)
O2 0.0268(9) 0.0244(9) 0.0281(9) 0.0099(7) 0.0097(7) 0.0000(7)
O5 0.0314(10) 0.0466(11) 0.0259(9) 0.0184(8) 0.0111(8) 0.0015(8)
O6 0.0513(12) 0.0338(10) 0.0340(10) 0.0190(9) 0.0253(9) 0.0109(9)
O1 0.0312(10) 0.0394(11) 0.0273(9) 0.0119(8) 0.0127(8) -0.0025(8)
O3 0.0303(10) 0.0265(9) 0.0312(9) 0.0149(8) 0.0032(8) -0.0041(7)
O4 0.0391(11) 0.0282(9) 0.0285(9) 0.0153(8) 0.0075(8) 0.0010(8)
N5 0.0228(10) 0.0239(10) 0.0227(10) 0.0115(8) 0.0049(8) 0.0005(8)
N8 0.0274(11) 0.0229(10) 0.0220(10) 0.0097(8) 0.0107(8) 0.0044(8)
N10 0.0256(11) 0.0221(10) 0.0232(10) 0.0093(8) 0.0101(8) 0.0040(8)
N3 0.0225(10) 0.0256(11) 0.0199(10) 0.0073(8) 0.0064(8) 0.0012(8)
N9 0.0212(10) 0.0200(10) 0.0223(10) 0.0077(8) 0.0073(8) 0.0024(8)
N6 0.0219(10) 0.0200(10) 0.0225(10) 0.0095(8) 0.0050(8) 0.0009(8)
N4 0.0241(11) 0.0267(11) 0.0211(10) 0.0125(8) 0.0064(8) 0.0018(8)
N12 0.0250(11) 0.0240(10) 0.0197(10) 0.0073(8) 0.0081(8) 0.0028(8)
N7 0.0224(10) 0.0268(11) 0.0212(10) 0.0109(8) 0.0073(8) 0.0023(8)
O17 0.0631(14) 0.0371(11) 0.0294(10) 0.0119(9) 0.0240(10) 0.0035(10)
N11 0.0271(11) 0.0230(10) 0.0220(10) 0.0084(8) 0.0108(8) 0.0038(8)
N2 0.0271(11) 0.0243(10) 0.0196(10) 0.0094(8) 0.0070(8) 0.0033(8)
O16 0.0387(12) 0.0529(13) 0.0318(10) 0.0199(9) 0.0073(9) 0.0090(9)
N1 0.0254(11) 0.0229(10) 0.0195(10) 0.0072(8) 0.0073(8) 0.0028(8)
C001 0.0249(12) 0.0193(11) 0.0185(11) 0.0065(9) 0.0074(9) 0.0023(9)
C002 0.0192(12) 0.0247(12) 0.0240(12) 0.0103(10) 0.0074(9) 0.0050(9)
C003 0.0240(12) 0.0237(12) 0.0205(11) 0.0066(10) 0.0061(9) -0.0012(9)
C004 0.0251(12) 0.0229(12) 0.0166(11) 0.0063(9) 0.0081(9) 0.0028(9)
C005 0.0249(12) 0.0240(12) 0.0169(11) 0.0086(9) 0.0082(9) 0.0028(9)
O18 0.0398(13) 0.0610(14) 0.0368(11) 0.0191(10) 0.0046(9) 0.0058(10)
C006 0.0206(12) 0.0234(12) 0.0187(11) 0.0079(9) 0.0061(9) 0.0041(9)
N15 0.0485(16) 0.0290(12) 0.0293(12) 0.0153(10) 0.0132(11) 0.0040(10)
C007 0.0236(12) 0.0234(12) 0.0148(10) 0.0075(9) 0.0045(9) 0.0034(10)
C008 0.0225(12) 0.0290(13) 0.0195(11) 0.0085(10) 0.0082(9) 0.0022(10)
C009 0.0256(13) 0.0239(12) 0.0219(12) 0.0103(10) 0.0065(10) 0.0042(10)
C010 0.0243(12) 0.0177(11) 0.0180(11) 0.0058(9) 0.0069(9) 0.0032(9)
C011 0.0215(12) 0.0220(12) 0.0248(12) 0.0089(10) 0.0072(9) 0.0001(9)
C012 0.0305(13) 0.0207(12) 0.0218(12) 0.0092(10) 0.0051(10) -0.0007(10)
C013 0.0213(12) 0.0247(12) 0.0179(11) 0.0075(10) 0.0058(9) 0.0062(9)
C014 0.0275(13) 0.0194(11) 0.0208(11) 0.0062(9) 0.0076(10) 0.0000(9)
C015 0.0219(12) 0.0228(12) 0.0153(10) 0.0058(9) 0.0038(9) 0.0016(9)
C016 0.0337(14) 0.0273(13) 0.0298(13) 0.0102(11) 0.0107(11) 0.0099(11)
C017 0.0225(12) 0.0246(12) 0.0171(11) 0.0074(9) 0.0043(9) 0.0038(9)
C018 0.0323(14) 0.0238(13) 0.0232(12) 0.0059(10) 0.0075(10) 0.0028(10)
C019 0.0291(13) 0.0248(12) 0.0204(11) 0.0114(10) 0.0091(10) 0.0068(10)
C020 0.0398(15) 0.0270(13) 0.0274(13) 0.0142(11) 0.0124(11) 0.0094(11)
C021 0.0423(16) 0.0295(13) 0.0279(13) 0.0139(11) 0.0166(12) 0.0109(11)
C022 0.0338(14) 0.0296(13) 0.0312(13) 0.0153(11) 0.0129(11) 0.0087(11)
C023 0.0205(12) 0.0258(12) 0.0224(12) 0.0068(10) 0.0078(9) -0.0009(9)
C024 0.0437(17) 0.0450(17) 0.0343(15) 0.0208(13) 0.0216(13) 0.0167(13)
C025 0.0399(16) 0.0342(14) 0.0327(14) 0.0202(12) 0.0112(12) 0.0113(12)
C026 0.0334(15) 0.0536(18) 0.0411(16) 0.0246(14) 0.0152(13) 0.0153(13)
C027 0.0370(15) 0.0231(13) 0.0242(13) 0.0068(10) 0.0053(11) 0.0037(11)
O9 0.0483(14) 0.0521(14) 0.0357(12) 0.0081(10) -0.0074(10) -0.0036(11)
N16 0.0393(15) 0.0433(14) 0.0270(12) 0.0055(11) 0.0011(11) 0.0133(12)
C028 0.0294(14) 0.0239(13) 0.0339(14) 0.0097(11) 0.0011(11) 0.0048(10)
C029 0.0385(16) 0.0279(14) 0.0239(13) 0.0050(11) 0.0022(11) 0.0114(11)
C030 0.0362(15) 0.0269(13) 0.0287(13) 0.0113(11) 0.0065(11) 0.0039(11)
O8 0.0581(16) 0.098(2) 0.0255(11) 0.0069(12) 0.0095(11) 0.0023(14)
C031 0.0455(17) 0.0437(17) 0.0283(14) 0.0097(13) 0.0133(13) 0.0045(14)
C032 0.0429(17) 0.0393(16) 0.0289(14) 0.0071(12) 0.0097(12) -0.0069(13)
O12 0.0487(14) 0.0534(14) 0.0327(11) 0.0167(10) 0.0044(10) 0.0028(10)
N13 0.0521(17) 0.0435(14) 0.0307(12) 0.0210(11) 0.0168(12) 0.0171(12)
O11 0.0665(16) 0.097(2) 0.0346(12) 0.0332(13) 0.0271(12) 0.0325(15)
C033 0.0400(16) 0.0311(14) 0.0275(13) 0.0132(11) 0.0135(11) 0.0016(11)
C034 0.0363(15) 0.0258(13) 0.0274(13) 0.0123(11) 0.0084(11) 0.0076(11)
C035 0.0400(16) 0.0317(14) 0.0273(13) 0.0161(11) 0.0127(11) 0.0120(11)
C036 0.0293(14) 0.0390(15) 0.0412(15) 0.0198(13) 0.0132(12) 0.0094(12)
C037 0.0432(17) 0.0470(17) 0.0387(15) 0.0276(14) 0.0232(13) 0.0206(13)
C038 0.0369(15) 0.0300(14) 0.0310(14) 0.0126(11) 0.0102(12) 0.0005(11)
O13 0.110(3) 0.0604(17) 0.0614(17) 0.0354(14) 0.0058(17) -0.0105(16)
C039 0.064(2) 0.0383(17) 0.064(2) 0.0263(16) 0.0279(19) 0.0030(15)
C040 0.069(2) 0.0323(16) 0.054(2) 0.0130(14) 0.0393(18) 0.0009(15)
C041 0.079(3) 0.0307(16) 0.0502(19) 0.0194(14) 0.0216(18) -0.0086(16)
C042 0.098(3) 0.0360(17) 0.048(2) 0.0089(15) 0.044(2) -0.0009(18)
C043 0.054(2) 0.0413(17) 0.0448(18) 0.0056(14) 0.0238(15) -0.0144(15)
O15 0.118(3) 0.146(4) 0.0440(17) 0.0213(19) 0.0307(18) 0.016(3)
C044 0.066(2) 0.049(2) 0.054(2) 0.0081(16) 0.0369(19) -0.0079(17)
N14 0.063(2) 0.091(3) 0.052(2) 0.0093(18) 0.0175(16) -0.0261(19)
O1W 0.0351(11) 0.0431(11) 0.0319(10) 0.0175(9) 0.0093(8) 0.0038(8)
O2W 0.0437(11) 0.0287(10) 0.0294(10) 0.0108(8) 0.0076(8) -0.0031(8)
O3W 0.0543(15) 0.104(2) 0.0584(15) 0.0511(16) 0.0193(12) 0.0093(14)
O4W 0.189(4) 0.132(3) 0.153(3) 0.066(3) 0.102(3) 0.036(3)
O5W 0.131(4) 0.122(4) 0.190(5) 0.073(4) 0.053(4) 0.033(3)
O6W 0.0337(10) 0.0343(10) 0.0323(10) 0.0160(8) 0.0127(8) 0.0030(8)

loop_
_atom_type_symbol
_atom_type_description
_atom_type_scat_dispersion_real
_atom_type_scat_dispersion_imag
_atom_type_scat_source
C C 0.0033 0.0016 'International Tables Vol C Tables 4.2.6.8 and 6.1.1.4'
H H 0.0000 0.0000 'International Tables Vol C Tables 4.2.6.8 and 6.1.1.4'
N N 0.0061 0.0033 'International Tables Vol C Tables 4.2.6.8 and 6.1.1.4'
O O 0.0106 0.0060 'International Tables Vol C Tables 4.2.6.8 and 6.1.1.4'
F F 0.0171 0.0103 'International Tables Vol C Tables 4.2.6.8 and 6.1.1.4'
Na Na 0.0362 0.0249 'International Tables Vol C Tables 4.2.6.8 and 6.1.1.4'

loop_
_geom_angle_atom_site_label_1
_geom_angle_atom_site_label_2
_geom_angle_atom_site_label_3
_geom_angle
_geom_angle_site_symmetry_1
_geom_angle_site_symmetry_3
C027 O10 H10 109.5 . .
C034 O7 H7 109.9 . .
O2 Na1 O1 94.80(8) . .
O2 Na1 O1W 169.76(9) . .
O1 Na1 O1W 77.74(8) . .
O2 Na1 O3W 94.92(9) . .
O1 Na1 O3W 87.35(9) . .
O1W Na1 O3W 91.76(10) . .
O2 Na1 O2W 89.55(8) . .
O1 Na1 O2W 165.63(8) . .
O1W Na1 O2W 99.39(8) . .
O3W Na1 O2W 78.62(9) . .
O2 Na1 O18 76.83(8) . .
O1 Na1 O18 114.62(8) . .
O1W Na1 O18 99.73(8) . .
O3W Na1 O18 156.84(10) . .
O2W Na1 O18 79.70(8) . .
O2 Na1 O17 73.92(7) . .
O1 Na1 O17 69.51(7) . .
O1W Na1 O17 96.71(8) . .
O3W Na1 O17 152.88(9) . .
O2W Na1 O17 124.86(7) . .
O18 Na1 O17 45.61(7) . .
O2 Na1 N15 67.79(7) . .
O1 Na1 N15 92.94(8) . .
O1W Na1 N15 105.24(8) . .
O3W Na1 N15 162.68(9) . .
O2W Na1 N15 101.38(8) . .
O18 Na1 N15 23.64(7) . .
O17 Na1 N15 23.61(6) . .
O2 Na1 H2O1 159.3 . .
O1 Na1 H2O1 65.7 . .
O1W Na1 H2O1 18.2 . .
O3W Na1 H2O1 78.0 . .
O2W Na1 H2O1 107.7 . .
O18 Na1 H2O1 116.7 . .
O17 Na1 H2O1 103.6 . .
N15 Na1 H2O1 117.8 . .
O2 Na1 H1O2 79.1 . .
O1 Na1 H1O2 150.4 . .
O1W Na1 H1O2 110.9 . .
O3W Na1 H1O2 64.7 . .
O2W Na1 H1O2 18.6 . .
O18 Na1 H1O2 92.3 . .
O17 Na1 H1O2 133.8 . .
N15 Na1 H1O2 110.8 . .
H2O1 Na1 H1O2 114.1 . .
C007 O2 Na1 140.27(16) . .
C009 O1 Na1 138.43(18) . .
C004 N5 C008 119.9(2) . .
C004 N5 C001 112.95(19) . .
C008 N5 C001 126.7(2) . .
C003 N8 C011 122.8(2) . .
C003 N8 C015 112.4(2) . .
C011 N8 C015 123.07(19) . .
C007 N10 C019 121.8(2) . .
C007 N10 C017 112.49(19) . .
C019 N10 C017 123.4(2) . .
C009 N3 C006 112.55(19) 2_665 .
C009 N3 C012 122.5(2) 2_665 .
C006 N3 C012 123.1(2) . .
C007 N9 C015 113.23(19) . .
C007 N9 C005 123.0(2) . .
C015 N9 C005 122.21(19) . .
C004 N6 C005 120.1(2) . .
C004 N6 C010 112.87(19) . .
C005 N6 C010 127.03(19) . .
C014 N4 C012 120.6(2) . .
C014 N4 C001 113.17(19) . .
C012 N4 C001 126.2(2) . .
C009 N12 C013 112.98(19) . .
C009 N12 C019 123.4(2) . .
C013 N12 C019 123.5(2) . .
C014 N7 C011 120.6(2) . .
C014 N7 C010 113.5(2) . .
C011 N7 C010 125.78(19) . .
N15 O17 Na1 91.05(17) . .
C003 N11 C023 122.6(2) . .
C003 N11 C017 112.97(19) . .
C023 N11 C017 124.0(2) . .
C002 N2 C006 112.97(19) . .
C002 N2 C008 122.7(2) . .
C006 N2 C008 123.7(2) . .
C025 O16 H16 109.5 . .
C002 N1 C013 112.77(19) . 2_665
C002 N1 C023 120.8(2) . 2_665
C013 N1 C023 123.7(2) 2_665 2_665
N5 C001 N4 113.24(19) . .
N5 C001 C016 110.2(2) . .
N4 C001 C016 111.9(2) . .
N5 C001 C010 102.90(18) . .
N4 C001 C010 102.67(18) . .
C016 C001 C010 115.52(19) . .
O4 C002 N1 126.2(2) . .
O4 C002 N2 125.9(2) . .
N1 C002 N2 107.8(2) . .
O6 C003 N11 126.5(2) . .
O6 C003 N8 125.4(2) . .
N11 C003 N8 108.1(2) . .
O3 C004 N5 125.9(2) . .
O3 C004 N6 125.1(2) . .
N5 C004 N6 108.9(2) . .
N9 C005 N6 114.48(19) . .
N9 C005 H00A 108.6 . .
N6 C005 H00A 108.6 . .
N9 C005 H00B 108.6 . .
N6 C005 H00B 108.6 . .
H00A C005 H00B 107.6 . .
N15 O18 Na1 92.24(16) . .
N2 C006 N3 114.3(2) . .
N2 C006 C013 103.04(19) . 2_665
N3 C006 C013 103.40(18) . 2_665
N2 C006 H006 111.8 . .
N3 C006 H006 111.8 . .
C013 C006 H006 111.8 2_665 .
O17 N15 O18 122.0(2) . .
O17 N15 C020 118.9(2) . .
O18 N15 C020 119.0(2) . .
O17 N15 Na1 65.34(15) . .
O18 N15 Na1 64.13(15) . .
C020 N15 Na1 150.46(16) . .
O2 C007 N9 126.8(2) . .
O2 C007 N10 125.8(2) . .
N9 C007 N10 107.4(2) . .
N2 C008 N5 113.8(2) . .
N2 C008 H00C 108.8 . .
N5 C008 H00C 108.8 . .
N2 C008 H00D 108.8 . .
N5 C008 H00D 108.8 . .
H00C C008 H00D 107.7 . .
O1 C009 N12 126.2(2) . .
O1 C009 N3 125.8(2) . 2_665
N12 C009 N3 108.0(2) . 2_665
N7 C010 N6 113.94(19) . .
N7 C010 C018 111.3(2) . .
N6 C010 C018 110.93(19) . .
N7 C010 C001 102.22(18) . .
N6 C010 C001 102.34(18) . .
C018 C010 C001 115.7(2) . .
N8 C011 N7 114.5(2) . .
N8 C011 H01A 108.6 . .
N7 C011 H01A 108.6 . .
N8 C011 H01B 108.6 . .
N7 C011 H01B 108.6 . .
H01A C011 H01B 107.6 . .
N3 C012 N4 114.6(2) . .
N3 C012 H01C 108.6 . .
N4 C012 H01C 108.6 . .
N3 C012 H01D 108.6 . .
N4 C012 H01D 108.6 . .
H01C C012 H01D 107.6 . .
N1 C013 N12 114.41(19) 2_665 .
N1 C013 C006 103.24(18) 2_665 2_665
N12 C013 C006 102.90(19) . 2_665
N1 C013 H013 111.9 2_665 .
N12 C013 H013 111.9 . .
C006 C013 H013 111.9 2_665 .
O5 C014 N4 126.1(2) . .
O5 C014 N7 125.5(2) . .
N4 C014 N7 108.4(2) . .
N9 C015 N8 114.13(19) . .
N9 C015 C017 103.35(19) . .
N8 C015 C017 103.35(18) . .
N9 C015 H015 111.8 . .
N8 C015 H015 111.8 . .
C017 C015 H015 111.8 . .
C001 C016 H01E 109.5 . .
C001 C016 H01F 109.5 . .
H01E C016 H01F 109.5 . .
C001 C016 H01G 109.5 . .
H01E C016 H01G 109.5 . .
H01F C016 H01G 109.5 . .
N11 C017 N10 114.57(19) . .
N11 C017 C015 103.07(19) . .
N10 C017 C015 103.36(19) . .
N11 C017 H017 111.7 . .
N10 C017 H017 111.7 . .
C015 C017 H017 111.7 . .
C010 C018 H01H 109.5 . .
C010 C018 H01I 109.5 . .
H01H C018 H01I 109.5 . .
C010 C018 H01J 109.5 . .
H01H C018 H01J 109.5 . .
H01I C018 H01J 109.5 . .
N10 C019 N12 114.6(2) . .
N10 C019 H01K 108.6 . .
N12 C019 H01K 108.6 . .
N10 C019 H01L 108.6 . .
N12 C019 H01L 108.6 . .
H01K C019 H01L 107.6 . .
C024 C020 C022 121.7(3) . .
C024 C020 N15 118.5(2) . .
C022 C020 N15 119.8(3) . .
C022 C021 C025 120.4(2) . .
C022 C021 H021 119.8 . .
C025 C021 H021 119.8 . .
C021 C022 C020 118.8(3) . .
C021 C022 H022 120.6 . .
C020 C022 H022 120.6 . .
N11 C023 N1 113.7(2) . 2_665
N11 C023 H02A 108.8 . .
N1 C023 H02A 108.8 2_665 .
N11 C023 H02B 108.8 . .
N1 C023 H02B 108.8 2_665 .
H02A C023 H02B 107.7 . .
C026 C024 C020 119.3(3) . .
C026 C024 H024 120.3 . .
C020 C024 H024 120.3 . .
O16 C025 C021 122.9(2) . .
O16 C025 C026 117.3(3) . .
C021 C025 C026 119.8(3) . .
C024 C026 C025 120.0(3) . .
C024 C026 H026 120.0 . .
C025 C026 H026 120.0 . .
O10 C027 C030 122.1(2) . .
O10 C027 C032 120.2(2) . .
C030 C027 C032 117.7(2) . .
O8 N16 O9 121.2(3) . .
O8 N16 C029 119.6(3) . .
O9 N16 C029 119.2(3) . .
C030 C028 C029 119.0(3) . .
C030 C028 H028 120.5 . .
C029 C028 H028 120.5 . .
C031 C029 C028 121.1(2) . .
C031 C029 N16 119.5(3) . .
C028 C029 N16 119.3(3) . .
C028 C030 C027 121.4(3) . .
C028 C030 H030 119.3 . .
C027 C030 H030 119.3 . .
C032 C031 C029 119.8(3) . .
C032 C031 H031 120.1 . .
C029 C031 H031 120.1 . .
C031 C032 C027 121.0(3) . .
C031 C032 H032 119.5 . .
C027 C032 H032 119.5 . .
O12 N13 O11 122.8(3) . .
O12 N13 C035 119.7(2) . .
O11 N13 C035 117.5(3) . .
C038 C033 C034 120.4(2) . .
C038 C033 H033 119.8 . .
C034 C033 H033 119.8 . .
O7 C034 C036 119.1(2) . .
O7 C034 C033 121.2(2) . .
C036 C034 C033 119.8(2) . .
C037 C035 C038 121.6(3) . .
C037 C035 N13 120.1(2) . .
C038 C035 N13 118.3(3) . .
C037 C036 C034 119.6(3) . .
C037 C036 H036 120.2 . .
C034 C036 H036 120.2 . .
C035 C037 C036 119.7(3) . .
C035 C037 H037 120.2 . .
C036 C037 H037 120.2 . .
C033 C038 C035 118.9(3) . .
C033 C038 H038 120.5 . .
C035 C038 H038 120.5 . .
C041 O13 H13 109.5 . .
C040 C039 C041 120.6(4) . .
C040 C039 H039 119.7 . .
C041 C039 H039 119.7 . .
C039 C040 C043 119.3(3) . .
C039 C040 H040 120.3 . .
C043 C040 H040 120.3 . .
O13 C041 C039 117.1(4) . .
O13 C041 C042 123.6(3) . .
C039 C041 C042 119.3(4) . .
C044 C042 C041 120.3(3) . .
C044 C042 H042 119.9 . .
C041 C042 H042 119.9 . .
C044 C043 C040 122.0(4) . .
C044 C043 N14 119.6(4) . .
C040 C043 N14 118.4(3) . .
C043 C044 C042 118.6(4) . .
C043 C044 H044 120.7 . .
C042 C044 H044 120.7 . .
O15 N14 O14 123.2(4) . .
O15 N14 C043 118.9(4) . .
O14 N14 C043 117.9(4) . .
Na1 O1W H3O1 125.1 . .
Na1 O1W H2O1 95.4 . .
H3O1 O1W H2O1 109.6 . .
Na1 O1W H1O1 103.9 . .
H3O1 O1W H1O1 110.1 . .
H2O1 O1W H1O1 111.8 . .
Na1 O2W H1O2 93.0 . .
Na1 O2W H2O2 98.1 . .
H1O2 O2W H2O2 92.4 . .
Na1 O3W H1O3 109.8 . .
Na1 O3W H2O3 105.1 . .
H1O3 O3W H2O3 117.8 . .
H1O4 O4W H2O4 108.0 . .
H1O5 O5W H2O5 96.2 . .
H2O6 O6W H1O6 106.0 . .

loop_
_geom_bond_atom_site_label_1
_geom_bond_atom_site_label_2
_geom_bond_distance
_geom_bond_site_symmetry_2
F1' H1O5 1.0990 .
O10 C027 1.303(3) .
O10 H10 0.8200 .
O7 C034 1.345(3) .
O7 H7 0.8149 .
O14 N14 1.193(5) .
Na1 O2 2.367(2) .
Na1 O1 2.390(2) .
Na1 O1W 2.415(3) .
Na1 O3W 2.448(3) .
Na1 O2W 2.490(2) .
Na1 O18 2.745(3) .
Na1 O17 2.771(3) .
Na1 N15 3.048(3) .
Na1 H2O1 2.6239 .
Na1 H1O2 2.6754 .
O2 C007 1.209(3) .
O5 C014 1.214(3) .
O6 C003 1.216(3) .
O1 C009 1.214(3) .
O3 C004 1.212(3) .
O4 C002 1.209(3) .
N5 C004 1.360(3) .
N5 C008 1.439(3) .
N5 C001 1.452(3) .
N8 C003 1.368(3) .
N8 C011 1.432(3) .
N8 C015 1.439(3) .
N10 C007 1.376(3) .
N10 C019 1.440(3) .
N10 C017 1.443(3) .
N3 C009 1.365(3) 2_665
N3 C006 1.443(3) .
N3 C012 1.443(3) .
N9 C007 1.368(3) .
N9 C015 1.434(3) .
N9 C005 1.440(3) .
N6 C004 1.366(3) .
N6 C005 1.443(3) .
N6 C010 1.458(3) .
N4 C014 1.361(3) .
N4 C012 1.448(3) .
N4 C001 1.458(3) .
N12 C009 1.364(3) .
N12 C013 1.443(3) .
N12 C019 1.443(3) .
N7 C014 1.364(3) .
N7 C011 1.449(3) .
N7 C010 1.455(3) .
O17 N15 1.221(3) .
N11 C003 1.356(3) .
N11 C023 1.435(3) .
N11 C017 1.440(3) .
N2 C002 1.366(3) .
N2 C006 1.435(3) .
N2 C008 1.437(3) .
O16 C025 1.339(3) .
O16 H16 0.8200 .
N1 C002 1.362(3) .
N1 C013 1.438(3) 2_665
N1 C023 1.441(3) 2_665
C001 C016 1.518(3) .
C001 C010 1.582(3) .
C005 H00A 0.9700 .
C005 H00B 0.9700 .
O18 N15 1.223(3) .
C006 C013 1.550(3) 2_665
C006 H006 0.9800 .
N15 C020 1.441(4) .
C008 H00C 0.9700 .
C008 H00D 0.9700 .
C009 N3 1.365(3) 2_665
C010 C018 1.516(3) .
C011 H01A 0.9700 .
C011 H01B 0.9700 .
C012 H01C 0.9700 .
C012 H01D 0.9700 .
C013 N1 1.438(3) 2_665
C013 C006 1.550(3) 2_665
C013 H013 0.9800 .
C015 C017 1.547(3) .
C015 H015 0.9800 .
C016 H01E 0.9600 .
C016 H01F 0.9600 .
C016 H01G 0.9600 .
C017 H017 0.9800 .
C018 H01H 0.9600 .
C018 H01I 0.9600 .
C018 H01J 0.9600 .
C019 H01K 0.9700 .
C019 H01L 0.9700 .
C020 C024 1.381(4) .
C020 C022 1.381(4) .
C021 C022 1.377(4) .
C021 C025 1.388(4) .
C021 H021 0.9300 .
C022 H022 0.9300 .
C023 N1 1.441(3) 2_665
C023 H02A 0.9700 .
C023 H02B 0.9700 .
C024 C026 1.370(4) .
C024 H024 0.9300 .
C025 C026 1.394(4) .
C026 H026 0.9300 .
C027 C030 1.405(4) .
C027 C032 1.414(4) .
O9 N16 1.228(4) .
N16 O8 1.220(4) .
N16 C029 1.423(4) .
C028 C030 1.376(4) .
C028 C029 1.389(4) .
C028 H028 0.9300 .
C029 C031 1.382(4) .
C030 H030 0.9300 .
C031 C032 1.366(4) .
C031 H031 0.9300 .
C032 H032 0.9300 .
O12 N13 1.219(3) .
N13 O11 1.225(3) .
N13 C035 1.459(4) .
C033 C038 1.372(4) .
C033 C034 1.388(4) .
C033 H033 0.9300 .
C034 C036 1.388(4) .
C035 C037 1.369(4) .
C035 C038 1.377(4) .
C036 C037 1.378(4) .
C036 H036 0.9300 .
C037 H037 0.9300 .
C038 H038 0.9300 .
O13 C041 1.341(5) .
O13 H13 0.8200 .
C039 C040 1.354(5) .
C039 C041 1.383(5) .
C039 H039 0.9300 .
C040 C043 1.380(5) .
C040 H040 0.9300 .
C041 C042 1.399(6) .
C042 C044 1.374(6) .
C042 H042 0.9300 .
C043 C044 1.369(5) .
C043 N14 1.468(5) .
O15 N14 1.188(4) .
C044 H044 0.9300 .
O1W H3O1 0.8298 .
O1W H2O1 0.8211 .
O1W H1O1 0.8139 .
O2W H1O2 0.8555 .
O2W H2O2 0.8927 .
O3W H1O3 0.8443 .
O3W H2O3 0.7816 .
O4W H1O4 0.9067 .
O4W H2O4 0.9042 .
O5W H1O5 0.8713 .
O5W H2O5 0.8262 .
O6W H2O6 0.8512 .
O6W H1O6 0.8424 .

loop_
_geom_hbond_atom_site_label_D
_geom_hbond_atom_site_label_H
_geom_hbond_atom_site_label_A
_geom_hbond_distance_DH
_geom_hbond_distance_HA
_geom_hbond_distance_DA
_geom_hbond_angle_DHA
_geom_hbond_site_symmetry_A
O10 H10 O7 0.82 1.79 2.532(3) 149.3 2_765
O7 H7 O5W 0.81 2.08 2.892(6) 171.4 .
O16 H16 O2W 0.82 1.83 2.639(3) 170.9 2_666
O13 H13 F1 0.82 1.90 2.558(5) 136.4 .
O13 H13 F1' 0.82 2.13 2.829(6) 142.4 .
O1W H3O1 O10 0.83 2.02 2.840(3) 172.5 2_665
O1W H2O1 O5 0.82 2.08 2.893(3) 168.7 2_665
O1W H1O1 F1 0.81 2.05 2.826(5) 158.2 .
O1W H1O1 O5W 0.81 2.56 3.074(5) 122.6 2_655
O2W H1O2 O3 0.86 2.01 2.695(3) 135.9 .
O2W H1O2 O4 0.86 2.63 3.165(3) 121.4 .
O2W H2O2 O6W 0.89 1.80 2.679(3) 166.7 .
O3W H1O3 O6 0.84 2.37 3.163(4) 157.5 2_665
O3W H2O3 O4W 0.78 2.10 2.790(5) 147.9 2_665
O4W H2O4 O3W 0.90 2.63 2.885(6) 97.1 .
O5W H1O5 F1' 0.87 1.10 1.889(6) 146.7 .
O5W H1O5 F1 0.87 1.89 2.745(7) 165.2 .
O5W H2O5 F1 0.83 1.83 2.423(7) 127.1 2_655
O5W H2O5 O1W 0.83 2.45 3.074(5) 133.2 2_655
O6W H2O6 O10 0.85 1.91 2.748(3) 169.0 2_665
O6W H1O6 O6 0.84 2.01 2.827(3) 162.5 2_665

loop_
_geom_torsion_atom_site_label_1
_geom_torsion_atom_site_label_2
_geom_torsion_atom_site_label_3
_geom_torsion_atom_site_label_4
_geom_torsion
_geom_torsion_site_symmetry_1
_geom_torsion_site_symmetry_4
O1 Na1 O2 C007 38.5(3) . .
O1W Na1 O2 C007 81.3(5) . .
O3W Na1 O2 C007 -49.2(3) . .
O2W Na1 O2 C007 -127.7(3) . .
O18 Na1 O2 C007 152.7(3) . .
O17 Na1 O2 C007 105.6(3) . .
N15 Na1 O2 C007 129.8(3) . .
O2 Na1 O1 C009 -38.1(3) . .
O1W Na1 O1 C009 149.0(3) . .
O3W Na1 O1 C009 56.7(3) . .
O2W Na1 O1 C009 69.2(4) . .
O18 Na1 O1 C009 -115.8(3) . .
O17 Na1 O1 C009 -108.9(3) . .
N15 Na1 O1 C009 -106.0(3) . .
O2 Na1 O17 N15 71.16(15) . .
O1 Na1 O17 N15 172.74(16) . .
O1W Na1 O17 N15 -113.06(16) . .
O3W Na1 O17 N15 139.6(2) . .
O2W Na1 O17 N15 -6.67(18) . .
O18 Na1 O17 N15 -16.00(14) . .
C004 N5 C001 N4 111.9(2) . .
C008 N5 C001 N4 -75.9(3) . .
C004 N5 C001 C016 -121.9(2) . .
C008 N5 C001 C016 50.3(3) . .
C004 N5 C001 C010 1.8(2) . .
C008 N5 C001 C010 174.0(2) . .
C014 N4 C001 N5 -110.0(2) . .
C012 N4 C001 N5 72.7(3) . .
C014 N4 C001 C016 124.7(2) . .
C012 N4 C001 C016 -52.6(3) . .
C014 N4 C001 C010 0.2(2) . .
C012 N4 C001 C010 -177.0(2) . .
C013 N1 C002 O4 176.8(2) 2_665 .
C023 N1 C002 O4 14.9(4) 2_665 .
C013 N1 C002 N2 -2.9(3) 2_665 .
C023 N1 C002 N2 -164.8(2) 2_665 .
C006 N2 C002 O4 -179.2(2) . .
C008 N2 C002 O4 -7.9(4) . .
C006 N2 C002 N1 0.4(3) . .
C008 N2 C002 N1 171.8(2) . .
C023 N11 C003 O6 4.6(4) . .
C017 N11 C003 O6 177.8(2) . .
C023 N11 C003 N8 -174.7(2) . .
C017 N11 C003 N8 -1.5(3) . .
C011 N8 C003 O6 -11.4(4) . .
C015 N8 C003 O6 -177.0(2) . .
C011 N8 C003 N11 167.9(2) . .
C015 N8 C003 N11 2.3(3) . .
C008 N5 C004 O3 2.5(4) . .
C001 N5 C004 O3 175.2(2) . .
C008 N5 C004 N6 -174.27(19) . .
C001 N5 C004 N6 -1.5(3) . .
C005 N6 C004 O3 2.4(4) . .
C010 N6 C004 O3 -176.3(2) . .
C005 N6 C004 N5 179.18(19) . .
C010 N6 C004 N5 0.4(3) . .
C007 N9 C005 N6 -108.3(2) . .
C015 N9 C005 N6 86.9(3) . .
C004 N6 C005 N9 96.5(2) . .
C010 N6 C005 N9 -84.9(3) . .
O2 Na1 O18 N15 -64.29(16) . .
O1 Na1 O18 N15 24.99(18) . .
O1W Na1 O18 N15 105.87(17) . .
O3W Na1 O18 N15 -135.4(2) . .
O2W Na1 O18 N15 -156.25(17) . .
O17 Na1 O18 N15 15.98(14) . .
C002 N2 C006 N3 -109.5(2) . .
C008 N2 C006 N3 79.2(3) . .
C002 N2 C006 C013 1.9(3) . 2_665
C008 N2 C006 C013 -169.4(2) . 2_665
C009 N3 C006 N2 114.9(2) 2_665 .
C012 N3 C006 N2 -80.3(3) . .
C009 N3 C006 C013 3.7(3) 2_665 2_665
C012 N3 C006 C013 168.5(2) . 2_665
Na1 O17 N15 O18 31.4(3) . .
Na1 O17 N15 C020 -147.1(2) . .
Na1 O18 N15 O17 -31.8(3) . .
Na1 O18 N15 C020 146.8(2) . .
O2 Na1 N15 O17 -100.80(16) . .
O1 Na1 N15 O17 -6.81(15) . .
O1W Na1 N15 O17 71.28(16) . .
O3W Na1 N15 O17 -97.4(3) . .
O2W Na1 N15 O17 174.42(15) . .
O18 Na1 N15 O17 150.6(3) . .
O2 Na1 N15 O18 108.62(17) . .
O1 Na1 N15 O18 -157.39(17) . .
O1W Na1 N15 O18 -79.30(17) . .
O3W Na1 N15 O18 112.1(3) . .
O2W Na1 N15 O18 23.84(17) . .
O17 Na1 N15 O18 -150.6(3) . .
O2 Na1 N15 C020 4.9(4) . .
O1 Na1 N15 C020 98.9(4) . .
O1W Na1 N15 C020 177.0(4) . .
O3W Na1 N15 C020 8.3(6) . .
O2W Na1 N15 C020 -79.9(4) . .
O18 Na1 N15 C020 -103.7(4) . .
O17 Na1 N15 C020 105.7(4) . .
Na1 O2 C007 N9 131.1(2) . .
Na1 O2 C007 N10 -50.0(4) . .
C015 N9 C007 O2 175.5(2) . .
C005 N9 C007 O2 9.6(4) . .
C015 N9 C007 N10 -3.6(3) . .
C005 N9 C007 N10 -169.5(2) . .
C019 N10 C007 O2 -11.6(4) . .
C017 N10 C007 O2 -175.1(2) . .
C019 N10 C007 N9 167.5(2) . .
C017 N10 C007 N9 4.1(3) . .
C002 N2 C008 N5 104.2(3) . .
C006 N2 C008 N5 -85.4(3) . .
C004 N5 C008 N2 -101.3(3) . .
C001 N5 C008 N2 87.0(3) . .
Na1 O1 C009 N12 54.4(4) . .
Na1 O1 C009 N3 -127.2(2) . 2_665
C013 N12 C009 O1 178.7(2) . .
C019 N12 C009 O1 2.2(4) . .
C013 N12 C009 N3 0.0(3) . 2_665
C019 N12 C009 N3 -176.5(2) . 2_665
C014 N7 C010 N6 111.2(2) . .
C011 N7 C010 N6 -72.5(3) . .
C014 N7 C010 C018 -122.4(2) . .
C011 N7 C010 C018 53.8(3) . .
C014 N7 C010 C001 1.6(2) . .
C011 N7 C010 C001 177.9(2) . .
C004 N6 C010 N7 -108.8(2) . .
C005 N6 C010 N7 72.5(3) . .
C004 N6 C010 C018 124.6(2) . .
C005 N6 C010 C018 -54.0(3) . .
C004 N6 C010 C001 0.7(2) . .
C005 N6 C010 C001 -178.0(2) . .
N5 C001 C010 N7 116.76(19) . .
N4 C001 C010 N7 -1.0(2) . .
C016 C001 C010 N7 -123.1(2) . .
N5 C001 C010 N6 -1.4(2) . .
N4 C001 C010 N6 -119.23(18) . .
C016 C001 C010 N6 118.7(2) . .
N5 C001 C010 C018 -122.2(2) . .
N4 C001 C010 C018 120.0(2) . .
C016 C001 C010 C018 -2.0(3) . .
C003 N8 C011 N7 108.6(3) . .
C015 N8 C011 N7 -87.3(3) . .
C014 N7 C011 N8 -98.6(3) . .
C010 N7 C011 N8 85.4(3) . .
C009 N3 C012 N4 -109.9(3) 2_665 .
C006 N3 C012 N4 86.8(3) . .
C014 N4 C012 N3 98.9(3) . .
C001 N4 C012 N3 -84.0(3) . .
C009 N12 C013 N1 109.1(2) . 2_665
C019 N12 C013 N1 -74.5(3) . 2_665
C009 N12 C013 C006 -2.2(3) . 2_665
C019 N12 C013 C006 174.3(2) . 2_665
C012 N4 C014 O5 0.4(4) . .
C001 N4 C014 O5 -177.1(2) . .
C012 N4 C014 N7 178.2(2) . .
C001 N4 C014 N7 0.8(3) . .
C011 N7 C014 O5 -0.2(4) . .
C010 N7 C014 O5 176.3(2) . .
C011 N7 C014 N4 -178.05(19) . .
C010 N7 C014 N4 -1.6(3) . .
C007 N9 C015 N8 113.2(2) . .
C005 N9 C015 N8 -80.7(3) . .
C007 N9 C015 C017 1.7(2) . .
C005 N9 C015 C017 167.82(19) . .
C003 N8 C015 N9 -113.6(2) . .
C011 N8 C015 N9 80.9(3) . .
C003 N8 C015 C017 -2.1(2) . .
C011 N8 C015 C017 -167.7(2) . .
C003 N11 C017 N10 111.7(2) . .
C023 N11 C017 N10 -75.2(3) . .
C003 N11 C017 C015 0.2(3) . .
C023 N11 C017 C015 173.3(2) . .
C007 N10 C017 N11 -114.3(2) . .
C019 N10 C017 N11 82.6(3) . .
C007 N10 C017 C015 -2.9(2) . .
C019 N10 C017 C015 -166.1(2) . .
N9 C015 C017 N11 120.30(19) . .
N8 C015 C017 N11 1.1(2) . .
N9 C015 C017 N10 0.7(2) . .
N8 C015 C017 N10 -118.50(19) . .
C007 N10 C019 N12 109.0(2) . .
C017 N10 C019 N12 -89.3(3) . .
C009 N12 C019 N10 -103.1(3) . .
C013 N12 C019 N10 80.8(3) . .
O17 N15 C020 C024 10.5(4) . .
O18 N15 C020 C024 -168.2(3) . .
Na1 N15 C020 C024 -80.1(4) . .
O17 N15 C020 C022 -169.2(2) . .
O18 N15 C020 C022 12.1(4) . .
Na1 N15 C020 C022 100.2(4) . .
C025 C021 C022 C020 0.4(4) . .
C024 C020 C022 C021 0.1(4) . .
N15 C020 C022 C021 179.8(2) . .
C003 N11 C023 N1 -106.3(3) . 2_665
C017 N11 C023 N1 81.2(3) . 2_665
C022 C020 C024 C026 -0.2(4) . .
N15 C020 C024 C026 -179.9(3) . .
C022 C021 C025 O16 178.9(3) . .
C022 C021 C025 C026 -0.8(4) . .
C020 C024 C026 C025 -0.1(5) . .
O16 C025 C026 C024 -179.1(3) . .
C021 C025 C026 C024 0.6(4) . .
C030 C028 C029 C031 1.0(4) . .
C030 C028 C029 N16 -179.7(2) . .
O8 N16 C029 C031 -5.2(4) . .
O9 N16 C029 C031 175.3(3) . .
O8 N16 C029 C028 175.5(3) . .
O9 N16 C029 C028 -3.9(4) . .
C029 C028 C030 C027 -0.6(4) . .
O10 C027 C030 C028 -177.9(3) . .
C032 C027 C030 C028 0.0(4) . .
C028 C029 C031 C032 -0.8(5) . .
N16 C029 C031 C032 179.9(3) . .
C029 C031 C032 C027 0.2(5) . .
O10 C027 C032 C031 178.1(3) . .
C030 C027 C032 C031 0.2(5) . .
C038 C033 C034 O7 -178.8(2) . .
C038 C033 C034 C036 0.8(4) . .
O12 N13 C035 C037 171.0(3) . .
O11 N13 C035 C037 -8.7(4) . .
O12 N13 C035 C038 -8.1(4) . .
O11 N13 C035 C038 172.2(3) . .
O7 C034 C036 C037 178.8(3) . .
C033 C034 C036 C037 -0.8(4) . .
C038 C035 C037 C036 -0.5(4) . .
N13 C035 C037 C036 -179.6(3) . .
C034 C036 C037 C035 0.7(4) . .
C034 C033 C038 C035 -0.6(4) . .
C037 C035 C038 C033 0.5(4) . .
N13 C035 C038 C033 179.6(2) . .
C041 C039 C040 C043 -0.9(5) . .
C040 C039 C041 O13 179.5(3) . .
C040 C039 C041 C042 0.8(5) . .
O13 C041 C042 C044 -179.1(3) . .
C039 C041 C042 C044 -0.5(5) . .
C039 C040 C043 C044 0.6(5) . .
C039 C040 C043 N14 -179.9(3) . .
C040 C043 C044 C042 -0.3(5) . .
N14 C043 C044 C042 -179.8(3) . .
C041 C042 C044 C043 0.3(5) . .
C044 C043 N14 O15 -175.3(4) . .
C040 C043 N14 O15 5.1(6) . .
C044 C043 N14 O14 4.7(7) . .
C040 C043 N14 O14 -174.8(5) . .
